data_2207975
loop_
_publ_author_name
'A. G. Pinkus'
'Klausmeyer, Kevin K.'
'Feazell, Rodney P.'
'Ellen C. H. Y. Lin'

_publ_section_title
;
 Benzyl 2,3,4,6-tetramethylbenzoate
;
_journal_coeditor_code BT6797
_journal_issue 2
_journal_name_full 'Acta Crystallographica Section E'
_journal_page_first o523
_journal_page_last o524
_journal_paper_doi 10.1107/S1600536806000535
_journal_volume 62
_journal_year 2006
_chemical_formula_iupac 'C18 H20 O2'
_chemical_formula_moiety 'C18 H20 O2'
_chemical_formula_sum 'C18 H20 O2'
_chemical_formula_weight 268.34
_chemical_name_systematic
;
Benzyl 2,3,4,6-tetramethylbenzoate
;
_space_group_IT_number 14
_symmetry_cell_setting monoclinic
_symmetry_space_group_name_Hall '-P 2yn'
_symmetry_space_group_name_H-M 'P 1 21/n 1'
_atom_sites_solution_hydrogens geom
_atom_sites_solution_primary direct
_atom_sites_solution_secondary difmap
_audit_creation_method SHELXL-97
_cell_angle_alpha 90.00
_cell_angle_beta 97.815(5)
_cell_angle_gamma 90.00
_cell_formula_units_Z 4
_cell_length_a 15.4921(19)
_cell_length_b 5.5915(8)
_cell_length_c 17.1846(19)
_cell_measurement_reflns_used 4540
_cell_measurement_temperature 110(2)
_cell_measurement_theta_max 28.34
_cell_measurement_theta_min 2.66
_cell_volume 1474.8(3)
_computing_cell_refinement APEX2
_computing_data_collection 'APEX2 (Bruker, 2003)'
_computing_data_reduction 'SAINT-Plus (Bruker, 2003)'
_computing_molecular_graphics 'SHELXTL (Sheldrick, 2000)'
_computing_publication_material SHELXTL
_computing_structure_refinement 'SHELXL97 (Sheldrick, 1997)'
_computing_structure_solution 'SHELXS97 (Sheldrick, 1997)'
_diffrn_ambient_temperature 273(2)
_diffrn_measured_fraction_theta_full 0.986
_diffrn_measured_fraction_theta_max 0.986
_diffrn_measurement_device_type 'Bruker SMART CCD area-detector'
_diffrn_measurement_method '\f and \w'
_diffrn_radiation_monochromator graphite
_diffrn_radiation_source 'fine-focus sealed tube'
_diffrn_radiation_type MoK\a
_diffrn_radiation_wavelength 0.71073
_diffrn_reflns_av_R_equivalents 0.0261
_diffrn_reflns_av_sigmaI/netI 0.0281
_diffrn_reflns_limit_h_max 17
_diffrn_reflns_limit_h_min -20
_diffrn_reflns_limit_k_max 7
_diffrn_reflns_limit_k_min -6
_diffrn_reflns_limit_l_max 22
_diffrn_reflns_limit_l_min -12
_diffrn_reflns_number 11515
_diffrn_reflns_theta_full 28.32
_diffrn_reflns_theta_max 28.32
_diffrn_reflns_theta_min 2.39
_exptl_absorpt_coefficient_mu 0.077
_exptl_absorpt_correction_T_max 0.993
_exptl_absorpt_correction_T_min 0.984
_exptl_absorpt_correction_type multi-scan
_exptl_absorpt_process_details '(SADABS; Sheldrick, 1996)'
_exptl_crystal_colour colorless
_exptl_crystal_density_diffrn 1.209
_exptl_crystal_density_method 'not measured'
_exptl_crystal_description plate
_exptl_crystal_F_000 576
_exptl_crystal_size_max 0.129
_exptl_crystal_size_mid 0.116
_exptl_crystal_size_min 0.108
_refine_diff_density_max 0.316
_refine_diff_density_min -0.207
_refine_ls_extinction_method none
_refine_ls_goodness_of_fit_ref 1.038
_refine_ls_hydrogen_treatment constr
_refine_ls_matrix_type full
_refine_ls_number_parameters 185
_refine_ls_number_reflns 3631
_refine_ls_number_restraints 0
_refine_ls_restrained_S_all 1.038
_refine_ls_R_factor_all 0.0544
_refine_ls_R_factor_gt 0.0442
_refine_ls_shift/su_max 0.001
_refine_ls_shift/su_mean 0.000
_refine_ls_structure_factor_coef Fsqd
_refine_ls_weighting_details 'calc w = 1/[\s^2^(Fo^2^)+(0.0578P)^2^+0.5741P] where P = (Fo^2^+2Fc^2^)/3'
_refine_ls_weighting_scheme calc
_refine_ls_wR_factor_gt 0.1127
_refine_ls_wR_factor_ref 0.1226
_reflns_number_gt 3026
_reflns_number_total 3631
_reflns_threshold_expression I>2\s(I)
_cod_data_source_file bt6797.cif
_cod_data_source_block I
_cod_depositor_comments
;
The following automatic conversions were performed:
'_symmetry_cell_setting' value 'Monoclinic' changed to 'monoclinic'
according to '/home/saulius/struct/CIF-dictionaries/cif_core.dic'
dictionary named 'cif_core.dic' version 2.4.1 from 2010-06-29.

Automatic conversion script
Id: cif_fix_enum 1527 2010-12-29 10:47:43Z saulius 

The following automatic conversions were performed:

'_symmetry_cell_setting' value 'Monoclinic' changed to 'monoclinic'
according to /home/saulius/struct/CIF-dictionaries/cif_core.dic
dictionary named 'cif_core.dic' version 2.4.1 from 2010-06-29.

Automatic conversion script
Id: cif_fix_values 1715 2011-07-08 13:25:40Z adriana 
;
_cod_original_sg_symbol_H-M 'P 21/n'
_cod_database_code 2207975
_cod_database_fobs_code 2207975

loop_
_symmetry_equiv_pos_as_xyz
'x, y, z'
'-x+1/2, y+1/2, -z+1/2'
'-x, -y, -z'
'x-1/2, -y-1/2, z-1/2'

loop_
_atom_site_label
_atom_site_fract_x
_atom_site_fract_y
_atom_site_fract_z
_atom_site_U_iso_or_equiv
_atom_site_adp_type
_atom_site_calc_flag
_atom_site_refinement_flags
_atom_site_occupancy
_atom_site_type_symbol
O1 0.09279(6) 0.31042(19) 1.00871(5) 0.0268(2) Uani d . 1 O
O2 0.06266(5) 0.19852(17) 0.88197(5) 0.0214(2) Uani d . 1 O
C1 0.20844(8) 0.2896(2) 0.92897(6) 0.0182(2) Uani d . 1 C
C2 0.23217(8) 0.4661(2) 0.87782(6) 0.0206(3) Uani d . 1 C
C3 0.31966(9) 0.4800(2) 0.86375(7) 0.0232(3) Uani d . 1 C
C4 0.38123(9) 0.3203(3) 0.90165(7) 0.0253(3) Uani d . 1 C
C5 0.35490(8) 0.1466(3) 0.95163(7) 0.0240(3) Uani d . 1 C
H5 0.3962 0.0402 0.9760 0.029 Uiso calc R 1 H
C6 0.26911(8) 0.1264(2) 0.96644(6) 0.0196(3) Uani d . 1 C
C7 0.11626(8) 0.2709(2) 0.94551(7) 0.0193(3) Uani d . 1 C
C8 -0.02957(8) 0.1789(3) 0.89148(7) 0.0236(3) Uani d . 1 C
H8A -0.0490 0.3236 0.9150 0.028 Uiso calc R 1 H
H8B -0.0386 0.0448 0.9252 0.028 Uiso calc R 1 H
C9 -0.07959(8) 0.1422(2) 0.81099(7) 0.0197(3) Uani d . 1 C
C10 -0.13104(8) -0.0597(2) 0.79414(7) 0.0214(3) Uani d . 1 C
H10 -0.1329 -0.1768 0.8323 0.026 Uiso calc R 1 H
C11 -0.17982(8) -0.0878(2) 0.72027(7) 0.0227(3) Uani d . 1 C
H11 -0.2149 -0.2221 0.7096 0.027 Uiso calc R 1 H
C12 -0.17609(8) 0.0842(2) 0.66274(7) 0.0227(3) Uani d . 1 C
H12 -0.2087 0.0658 0.6135 0.027 Uiso calc R 1 H
C13 -0.12343(8) 0.2842(2) 0.67896(7) 0.0235(3) Uani d . 1 C
H13 -0.1201 0.3985 0.6402 0.028 Uiso calc R 1 H
C14 -0.07584(8) 0.3141(2) 0.75273(7) 0.0225(3) Uani d . 1 C
H14 -0.0413 0.4494 0.7634 0.027 Uiso calc R 1 H
C15 0.16575(9) 0.6417(3) 0.83902(7) 0.0262(3) Uani d . 1 C
H15A 0.1531 0.6056 0.7840 0.039 Uiso calc R 1 H
H15B 0.1886 0.8011 0.8456 0.039 Uiso calc R 1 H
H15C 0.1133 0.6301 0.8628 0.039 Uiso calc R 1 H
C16 0.34597(11) 0.6657(3) 0.80748(8) 0.0330(3) Uani d . 1 C
H16A 0.3516 0.8185 0.8331 0.049 Uiso calc R 1 H
H16B 0.3023 0.6750 0.7623 0.049 Uiso calc R 1 H
H16C 0.4007 0.6214 0.7913 0.049 Uiso calc R 1 H
C17 0.47588(10) 0.3308(3) 0.88907(9) 0.0392(4) Uani d . 1 C
H17A 0.5074 0.2040 0.9179 0.059 Uiso calc R 1 H
H17B 0.5002 0.4820 0.9072 0.059 Uiso calc R 1 H
H17C 0.4801 0.3130 0.8342 0.059 Uiso calc R 1 H
C18 0.24279(9) -0.0687(2) 1.01944(7) 0.0239(3) Uani d . 1 C
H18A 0.2883 -0.1861 1.0280 0.036 Uiso calc R 1 H
H18B 0.1901 -0.1433 0.9951 0.036 Uiso calc R 1 H
H18C 0.2332 -0.0007 1.0689 0.036 Uiso calc R 1 H

loop_
_atom_site_aniso_label
_atom_site_aniso_U_11
_atom_site_aniso_U_22
_atom_site_aniso_U_33
_atom_site_aniso_U_12
_atom_site_aniso_U_13
_atom_site_aniso_U_23
O1 0.0267(5) 0.0360(6) 0.0178(4) 0.0019(4) 0.0034(3) -0.0033(4)
O2 0.0175(4) 0.0283(5) 0.0184(4) -0.0007(4) 0.0018(3) -0.0036(3)
C1 0.0204(6) 0.0191(6) 0.0147(5) -0.0007(5) 0.0007(4) -0.0029(4)
C2 0.0281(7) 0.0177(6) 0.0157(5) -0.0021(5) 0.0015(4) -0.0026(4)
C3 0.0306(7) 0.0213(6) 0.0182(5) -0.0053(5) 0.0054(5) -0.0029(5)
C4 0.0242(7) 0.0298(7) 0.0223(6) -0.0031(5) 0.0045(5) -0.0033(5)
C5 0.0230(6) 0.0275(7) 0.0209(5) 0.0032(5) 0.0009(5) 0.0005(5)
C6 0.0224(6) 0.0205(6) 0.0154(5) -0.0013(5) 0.0002(4) -0.0021(4)
C7 0.0222(6) 0.0176(6) 0.0176(5) 0.0016(5) 0.0011(4) 0.0006(4)
C8 0.0176(6) 0.0332(7) 0.0205(5) -0.0010(5) 0.0037(4) -0.0008(5)
C9 0.0159(6) 0.0234(6) 0.0198(5) 0.0027(5) 0.0027(4) -0.0015(5)
C10 0.0207(6) 0.0222(6) 0.0221(5) 0.0023(5) 0.0058(4) 0.0026(5)
C11 0.0210(6) 0.0207(6) 0.0266(6) -0.0012(5) 0.0040(5) -0.0042(5)
C12 0.0212(6) 0.0259(7) 0.0205(5) 0.0029(5) 0.0009(4) -0.0031(5)
C13 0.0238(6) 0.0230(7) 0.0234(6) 0.0033(5) 0.0022(5) 0.0046(5)
C14 0.0198(6) 0.0212(6) 0.0262(6) -0.0002(5) 0.0017(5) 0.0003(5)
C15 0.0348(7) 0.0208(6) 0.0219(6) 0.0017(5) 0.0004(5) 0.0016(5)
C16 0.0432(9) 0.0297(8) 0.0279(6) -0.0063(6) 0.0113(6) 0.0024(6)
C17 0.0272(8) 0.0520(10) 0.0399(8) -0.0016(7) 0.0105(6) 0.0054(7)
C18 0.0265(7) 0.0242(7) 0.0205(5) 0.0006(5) 0.0015(5) 0.0031(5)

loop_
_atom_type_symbol
_atom_type_description
_atom_type_scat_dispersion_real
_atom_type_scat_dispersion_imag
_atom_type_scat_source
C C 0.0033 0.0016 'International Tables Vol C Tables 4.2.6.8 and 6.1.1.4'
H H 0.0000 0.0000 'International Tables Vol C Tables 4.2.6.8 and 6.1.1.4'
O O 0.0106 0.0060 'International Tables Vol C Tables 4.2.6.8 and 6.1.1.4'

loop_
_geom_angle_atom_site_label_1
_geom_angle_atom_site_label_2
_geom_angle_atom_site_label_3
_geom_angle
_geom_angle_publ_flag
C7 O2 C8 115.92(9) y
C6 C1 C2 121.94(11) ?
C6 C1 C7 117.65(11) ?
C2 C1 C7 120.41(11) ?
C1 C2 C3 119.05(11) ?
C1 C2 C15 120.86(11) ?
C3 C2 C15 120.08(11) ?
C4 C3 C2 119.64(11) ?
C4 C3 C16 120.61(12) ?
C2 C3 C16 119.75(12) ?
C5 C4 C3 119.52(12) ?
C5 C4 C17 119.06(13) ?
C3 C4 C17 121.42(13) ?
C6 C5 C4 122.41(12) ?
C6 C5 H5 118.8 ?
C4 C5 H5 118.8 ?
C5 C6 C1 117.42(11) ?
C5 C6 C18 120.73(11) ?
C1 C6 C18 121.83(11) ?
O1 C7 O2 123.84(11) y
O1 C7 C1 124.58(11) y
O2 C7 C1 111.56(9) y
O2 C8 C9 107.21(9) y
O2 C8 H8A 110.3 ?
C9 C8 H8A 110.3 ?
O2 C8 H8B 110.3 ?
C9 C8 H8B 110.3 ?
H8A C8 H8B 108.5 ?
C10 C9 C14 119.28(11) ?
C10 C9 C8 120.75(11) ?
C14 C9 C8 119.96(12) ?
C9 C10 C11 120.35(12) ?
C9 C10 H10 119.8 ?
C11 C10 H10 119.8 ?
C12 C11 C10 120.07(12) ?
C12 C11 H11 120.0 ?
C10 C11 H11 120.0 ?
C11 C12 C13 119.70(12) ?
C11 C12 H12 120.2 ?
C13 C12 H12 120.2 ?
C14 C13 C12 120.32(12) ?
C14 C13 H13 119.8 ?
C12 C13 H13 119.8 ?
C13 C14 C9 120.26(12) ?
C13 C14 H14 119.9 ?
C9 C14 H14 119.9 ?
C2 C15 H15A 109.5 ?
C2 C15 H15B 109.5 ?
H15A C15 H15B 109.5 ?
C2 C15 H15C 109.5 ?
H15A C15 H15C 109.5 ?
H15B C15 H15C 109.5 ?
C3 C16 H16A 109.5 ?
C3 C16 H16B 109.5 ?
H16A C16 H16B 109.5 ?
C3 C16 H16C 109.5 ?
H16A C16 H16C 109.5 ?
H16B C16 H16C 109.5 ?
C4 C17 H17A 109.5 ?
C4 C17 H17B 109.5 ?
H17A C17 H17B 109.5 ?
C4 C17 H17C 109.5 ?
H17A C17 H17C 109.5 ?
H17B C17 H17C 109.5 ?
C6 C18 H18A 109.5 ?
C6 C18 H18B 109.5 ?
H18A C18 H18B 109.5 ?
C6 C18 H18C 109.5 ?
H18A C18 H18C 109.5 ?
H18B C18 H18C 109.5 ?

loop_
_geom_bond_atom_site_label_1
_geom_bond_atom_site_label_2
_geom_bond_distance
_geom_bond_publ_flag
O1 C7 1.2116(14) y
O2 C7 1.3412(14) y
O2 C8 1.4642(15) y
C1 C6 1.4024(17) ?
C1 C2 1.4031(17) ?
C1 C7 1.4973(17) y
C2 C3 1.4109(18) ?
C2 C15 1.5103(18) ?
C3 C4 1.4007(19) ?
C3 C16 1.5121(18) ?
C4 C5 1.3942(19) ?
C4 C17 1.5120(19) ?
C5 C6 1.3914(17) ?
C5 H5 0.9300 ?
C6 C18 1.5124(17) ?
C8 C9 1.5048(17) y
C8 H8A 0.9700 ?
C8 H8B 0.9700 ?
C9 C10 1.3899(18) ?
C9 C14 1.3948(17) ?
C10 C11 1.3951(17) ?
C10 H10 0.9300 ?
C11 C12 1.3860(18) ?
C11 H11 0.9300 ?
C12 C13 1.3902(19) ?
C12 H12 0.9300 ?
C13 C14 1.3871(17) ?
C13 H13 0.9300 ?
C14 H14 0.9300 ?
C15 H15A 0.9600 ?
C15 H15B 0.9600 ?
C15 H15C 0.9600 ?
C16 H16A 0.9600 ?
C16 H16B 0.9600 ?
C16 H16C 0.9600 ?
C17 H17A 0.9600 ?
C17 H17B 0.9600 ?
C17 H17C 0.9600 ?
C18 H18A 0.9600 ?
C18 H18B 0.9600 ?
C18 H18C 0.9600 ?

loop_
_geom_torsion_atom_site_label_1
_geom_torsion_atom_site_label_2
_geom_torsion_atom_site_label_3
_geom_torsion_atom_site_label_4
_geom_torsion
_geom_torsion_publ_flag
C2 C1 C7 O2 68.18(15) y
C1 C7 O2 C8 -178.81(10) y

loop_
_cod_related_entry_id
_cod_related_entry_database
_cod_related_entry_code
1 ChemSpider 21126596
